data_2105176
loop_
_publ_author_name
'Siegler, Maxime A.'
'Parkin, Sean'
'Brock, Carolyn Pratt'

_publ_section_title
;
 [Ni(MeCN)(H~2~O)~2~(NO~3~)~2~]&#x00B7;(15-crown-5)&#x00B7;MeCN: detailed
 study of a four-phase sequence that includes an intermediate modulated
 phase
;
_journal_issue 4
_journal_name_full 'Acta Crystallographica Section B'
_journal_page_first 389
_journal_page_last 400
_journal_paper_doi 10.1107/S0108768112018319
_journal_volume 68
_journal_year 2012
_chemical_formula_moiety 'C10 H20 O5, C2 H7 N3 Ni O8, C2 H3 N'
_chemical_formula_sum 'C14 H30 N4 Ni O13'
_chemical_formula_weight 521.13
_chemical_name_systematic
;
acetonitrilediaqual-\k^1^O-nitrato-\k^2^O-nitratonickel(II) (15-crown-5)
acetonitrile solvate
;
_space_group_IT_number 2
_symmetry_cell_setting triclinic
_symmetry_space_group_name_Hall '-P 1'
_symmetry_space_group_name_H-M 'P -1'
_atom_sites_solution_hydrogens geom
_atom_sites_solution_primary direct
_atom_sites_solution_secondary difmap
_audit_creation_method 'SHELXL-97 and C P Brock'
_cell_angle_alpha 90.0500(10)
_cell_angle_beta 105.4590(10)
_cell_angle_gamma 90.0280(10)
_cell_formula_units_Z 4
_cell_length_a 12.14970(10)
_cell_length_b 12.1522(2)
_cell_length_c 16.0517(2)
_cell_measurement_reflns_used 10160
_cell_measurement_temperature 110(2)
_cell_measurement_theta_max 27.48
_cell_measurement_theta_min 1.00
_cell_volume 2284.22(5)
_computing_cell_refinement 'DENZO-SMN (Nonius, 1999)'
_computing_data_collection 'COLLECT (Nonius, 1999)'
_computing_data_reduction 'DENZO-SMN (Nonius, 1999)'
_computing_molecular_graphics 'Mercury (Macrae et al., 2008)'
_computing_publication_material 'SHELX-97 and local procedures'
_computing_structure_refinement 'SHELXL-97 (Sheldrick, 2008)'
_computing_structure_solution 'SHELXS-97 (Sheldrick, 2008)'
_diffrn_ambient_temperature 110(2)
_diffrn_detector_area_resol_mean 18
_diffrn_measured_fraction_theta_full 0.995
_diffrn_measured_fraction_theta_max 0.995
_diffrn_measurement_device_type 'Nonius KappaCCD diffractometer'
_diffrn_measurement_method '\w scans at fixed \c = 55\%'
_diffrn_radiation_monochromator graphite
_diffrn_radiation_source 'fine-focus sealed tube'
_diffrn_radiation_type MoK\a
_diffrn_radiation_wavelength 0.71073
_diffrn_reflns_av_R_equivalents 0.0403
_diffrn_reflns_av_sigmaI/netI 0.0622
_diffrn_reflns_limit_h_max 15
_diffrn_reflns_limit_h_min -15
_diffrn_reflns_limit_k_max 15
_diffrn_reflns_limit_k_min -15
_diffrn_reflns_limit_l_max 20
_diffrn_reflns_limit_l_min -20
_diffrn_reflns_number 19797
_diffrn_reflns_theta_full 27.50
_diffrn_reflns_theta_max 27.50
_diffrn_reflns_theta_min 1.32
_diffrn_standards_decay_% <2
_exptl_absorpt_coefficient_mu 0.919
_exptl_absorpt_correction_T_max 0.9137
_exptl_absorpt_correction_T_min 0.8027
_exptl_absorpt_correction_type multi-scan
_exptl_absorpt_process_details 'Scalepack (Otwinowski & Minor, 2006)'
_exptl_crystal_colour 'pale green'
_exptl_crystal_density_diffrn 1.515
_exptl_crystal_density_method 'not measured'
_exptl_crystal_description parallelepiped
_exptl_crystal_F_000 1096
_exptl_crystal_size_max 0.25
_exptl_crystal_size_mid 0.15
_exptl_crystal_size_min 0.10
_refine_diff_density_max 0.876
_refine_diff_density_min -0.497
_refine_ls_extinction_method none
_refine_ls_goodness_of_fit_ref 1.038
_refine_ls_hydrogen_treatment mixed
_refine_ls_matrix_type full
_refine_ls_number_parameters 606
_refine_ls_number_reflns 10458
_refine_ls_number_restraints 12
_refine_ls_restrained_S_all 1.037
_refine_ls_R_factor_all 0.0677
_refine_ls_R_factor_gt 0.0416
_refine_ls_shift/su_max 0.001
_refine_ls_shift/su_mean 0.000
_refine_ls_structure_factor_coef Fsqd
_refine_ls_weighting_details 'calc w=1/[\s^2^(Fo^2^)+(0.0460P)^2^+0.3995P] where P=(Fo^2^+2Fc^2^)/3'
_refine_ls_weighting_scheme calc
_refine_ls_wR_factor_gt 0.0905
_refine_ls_wR_factor_ref 0.1005
_reflns_number_gt 7906
_reflns_number_total 10458
_reflns_threshold_expression >2\s(I)
_cod_data_source_file hw5021.cif
_cod_data_source_block 110K_IV_1
_cod_original_cell_volume 2284.21(5)
_cod_database_code 2105176
_cod_database_fobs_code 2105176

loop_
_symmetry_equiv_pos_as_xyz
'x, y, z'
'-x, -y, -z'

loop_
_atom_site_type_symbol
_atom_site_label
_atom_site_fract_x
_atom_site_fract_y
_atom_site_fract_z
_atom_site_U_iso_or_equiv
_atom_site_adp_type
_atom_site_calc_flag
_atom_site_refinement_flags
_atom_site_occupancy
_atom_site_symmetry_multiplicity
C C1_1 0.0603(3) 0.1550(3) 0.3054(3) 0.0251(10) Uani d . 1 1
H H1A_1 0.0619 0.1687 0.2450 0.030 Uiso calc R 1 1
H H1B_1 -0.0194 0.1389 0.3060 0.030 Uiso calc R 1 1
C C2_1 0.1366(3) 0.0596(3) 0.3424(3) 0.0252(10) Uani d . 1 1
H H2A_1 0.1366 0.0471 0.4033 0.030 Uiso calc R 1 1
H H2B_1 0.1092 -0.0083 0.3091 0.030 Uiso calc R 1 1
C C3_1 0.3326(3) 0.0061(3) 0.3748(3) 0.0278(10) Uani d . 1 1
H H3A_1 0.3228 -0.0600 0.3375 0.033 Uiso calc R 1 1
H H3B_1 0.3238 -0.0163 0.4320 0.033 Uiso calc R 1 1
C C4_1 0.4489(3) 0.0542(3) 0.3849(3) 0.0248(10) Uani d . 1 1
H H4A_1 0.5073 -0.0046 0.3989 0.030 Uiso calc R 1 1
H H4B_1 0.4529 0.0899 0.3304 0.030 Uiso calc R 1 1
C C5_1 0.5710(3) 0.1985(3) 0.4629(2) 0.0233(9) Uani d . 1 1
H H5A_1 0.6281 0.1547 0.4433 0.028 Uiso calc R 1 1
H H5B_1 0.6039 0.2166 0.5247 0.028 Uiso calc R 1 1
C C6_1 0.5471(3) 0.3032(3) 0.4115(2) 0.0207(9) Uani d . 1 1
H H6A_1 0.6181 0.3468 0.4199 0.025 Uiso calc R 1 1
H H6B_1 0.5175 0.2862 0.3492 0.025 Uiso calc R 1 1
C C7_1 0.4349(3) 0.4655(3) 0.3960(3) 0.0228(10) Uani d . 1 1
H H7A_1 0.4290 0.4564 0.3337 0.027 Uiso calc R 1 1
H H7B_1 0.4934 0.5222 0.4198 0.027 Uiso calc R 1 1
C C8_1 0.3221(3) 0.4987(3) 0.4090(3) 0.0253(10) Uani d . 1 1
H H8A_1 0.3208 0.4836 0.4693 0.030 Uiso calc R 1 1
H H8B_1 0.3098 0.5785 0.3981 0.030 Uiso calc R 1 1
C C9_1 0.1249(3) 0.4420(4) 0.3680(3) 0.0243(10) Uani d . 1 1
H H9A_1 0.0876 0.5135 0.3490 0.029 Uiso calc R 1 1
H H9B_1 0.1329 0.4337 0.4307 0.029 Uiso calc R 1 1
C C10_1 0.0555(3) 0.3509(3) 0.3195(3) 0.0250(10) Uani d . 1 1
H H10A_1 -0.0248 0.3582 0.3217 0.030 Uiso calc R 1 1
H H10B_1 0.0573 0.3530 0.2582 0.030 Uiso calc R 1 1
O O1_1 0.10210(18) 0.2497(2) 0.35815(15) 0.0217(6) Uani d . 1 1
O O2_1 0.2483(2) 0.0862(2) 0.33706(17) 0.0227(6) Uani d . 1 1
O O3_1 0.4697(2) 0.1341(2) 0.45381(17) 0.0234(6) Uani d . 1 1
O O4_1 0.4651(2) 0.3633(2) 0.44059(17) 0.0228(6) Uani d . 1 1
O O5_1 0.2346(2) 0.4381(2) 0.35107(17) 0.0242(7) Uani d . 1 1
Ni Ni1_1 0.30314(4) 0.26626(4) 0.13579(3) 0.01788(12) Uani d . 1 1
O O6_1 0.3043(2) 0.2682(2) 0.26217(15) 0.0184(6) Uani d D 1 1
H H6C_1 0.292(3) 0.2054(15) 0.279(2) 0.028 Uiso d D 1 1
H H6D_1 0.269(3) 0.310(2) 0.288(2) 0.028 Uiso d D 1 1
O O7_1 0.29180(19) 0.2631(3) 0.00827(14) 0.0310(7) Uani d D 1 1
H H7C_1 0.3470(19) 0.273(4) -0.010(2) 0.047 Uiso d D 1 1
H H7D_1 0.236(2) 0.246(3) -0.0331(18) 0.047 Uiso d D 1 1
N N1_1 0.2207(3) 0.0425(3) 0.1383(2) 0.0276(9) Uani d . 1 1
O O8_1 0.3104(2) 0.0980(2) 0.14664(16) 0.0304(6) Uani d . 1 1
O O9_1 0.1255(2) 0.0883(3) 0.11382(18) 0.0456(7) Uani d . 1 1
O O10_1 0.2237(2) -0.0565(2) 0.15587(18) 0.0402(7) Uani d . 1 1
N N2_1 0.1883(3) 0.4381(3) 0.1180(2) 0.0287(9) Uani d . 1 1
O O11_1 0.2958(2) 0.4394(2) 0.13780(19) 0.0255(6) Uani d . 1 1
O O12_1 0.1404(2) 0.3440(2) 0.10755(18) 0.0306(7) Uani d . 1 1
O O13_1 0.1328(3) 0.5247(3) 0.1125(2) 0.0549(10) Uani d . 1 1
C C11_1 0.6917(3) 0.2400(4) 0.2548(2) 0.0309(10) Uani d . 1 1
H H11A_1 0.7130 0.3040 0.2929 0.046 Uiso calc R 1 1
H H11B_1 0.7402 0.2369 0.2149 0.046 Uiso calc R 1 1
H H11C_1 0.7020 0.1727 0.2896 0.046 Uiso calc R 1 1
C C12_1 0.5717(3) 0.2497(3) 0.2054(2) 0.0212(8) Uani d . 1 1
N N3_1 0.4788(2) 0.2559(3) 0.16896(18) 0.0244(8) Uani d . 1 1
C C13_1 -0.0692(3) 0.2309(4) -0.0129(3) 0.0364(10) Uani d . 1 1
H H13A_1 0.0051 0.1949 0.0079 0.055 Uiso calc R 1 1
H H13B_1 -0.0599 0.3001 -0.0417 0.055 Uiso calc R 1 1
H H13C_1 -0.1214 0.1824 -0.0540 0.055 Uiso calc R 1 1
C C14_1 -0.1155(3) 0.2536(4) 0.0589(2) 0.0252(9) Uani d . 1 1
N N4_1 -0.1526(3) 0.2698(3) 0.1161(2) 0.0367(9) Uani d . 1 1
C C1_2 0.0645(3) 0.3391(3) 0.8082(3) 0.0258(10) Uani d . 1 1
H H1A_2 -0.0159 0.3547 0.8067 0.031 Uiso calc R 1 1
H H1B_2 0.0692 0.3267 0.7482 0.031 Uiso calc R 1 1
C C2_2 0.1391(3) 0.4334(4) 0.8479(3) 0.0258(10) Uani d . 1 1
H H2A_2 0.1124 0.5020 0.8156 0.031 Uiso calc R 1 1
H H2B_2 0.1369 0.4439 0.9086 0.031 Uiso calc R 1 1
C C3_2 0.3374(3) 0.4866(3) 0.8845(3) 0.0256(10) Uani d . 1 1
H H3A_2 0.3298 0.5049 0.9428 0.031 Uiso calc R 1 1
H H3B_2 0.3273 0.5549 0.8498 0.031 Uiso calc R 1 1
C C4_2 0.4529(3) 0.4385(3) 0.8912(3) 0.0238(10) Uani d . 1 1
H H4A_2 0.4545 0.4038 0.8357 0.029 Uiso calc R 1 1
H H4B_2 0.5118 0.4970 0.9047 0.029 Uiso calc R 1 1
C C5_2 0.5748(3) 0.2936(3) 0.9631(2) 0.0244(9) Uani d . 1 1
H H5A_2 0.6095 0.2722 1.0239 0.029 Uiso calc R 1 1
H H5B_2 0.6311 0.3391 0.9439 0.029 Uiso calc R 1 1
C C6_2 0.5500(3) 0.1910(3) 0.9081(2) 0.0233(9) Uani d . 1 1
H H6A_2 0.5198 0.2107 0.8464 0.028 Uiso calc R 1 1
H H6B_2 0.6206 0.1473 0.9148 0.028 Uiso calc R 1 1
C C7_2 0.4360(3) 0.0283(3) 0.8921(3) 0.0254(10) Uani d . 1 1
H H7A_2 0.4949 -0.0284 0.9148 0.031 Uiso calc R 1 1
H H7B_2 0.4290 0.0382 0.8297 0.031 Uiso calc R 1 1
C C8_2 0.3230(3) -0.0074(3) 0.9056(3) 0.0259(10) Uani d . 1 1
H H8A_2 0.3095 -0.0864 0.8915 0.031 Uiso calc R 1 1
H H8B_2 0.3226 0.0041 0.9666 0.031 Uiso calc R 1 1
C C9_2 0.1285(3) 0.0497(4) 0.8681(3) 0.0263(10) Uani d . 1 1
H H9A_2 0.1380 0.0558 0.9312 0.032 Uiso calc R 1 1
H H9B_2 0.0926 -0.0221 0.8481 0.032 Uiso calc R 1 1
C C10_2 0.0546(3) 0.1433(3) 0.8210(3) 0.0230(10) Uani d . 1 1
H H10A_2 0.0525 0.1421 0.7589 0.028 Uiso calc R 1 1
H H10B_2 -0.0244 0.1356 0.8261 0.028 Uiso calc R 1 1
O O1_2 0.10390(19) 0.2441(2) 0.85978(15) 0.0233(6) Uani d . 1 1
O O2_2 0.2530(2) 0.4080(2) 0.84437(17) 0.0205(6) Uani d . 1 1
O O3_2 0.4757(2) 0.3577(2) 0.95873(17) 0.0225(6) Uani d . 1 1
O O4_2 0.4677(2) 0.1295(2) 0.93687(17) 0.0227(6) Uani d . 1 1
O O5_2 0.2361(2) 0.0581(2) 0.84955(18) 0.0245(7) Uani d . 1 1
Ni Ni2_2 0.29675(4) 0.22354(4) 0.63415(3) 0.01794(12) Uani d . 1 1
O O6_2 0.3031(2) 0.2276(2) 0.76130(15) 0.0196(6) Uani d D 1 1
H H6C_2 0.287(3) 0.1730(18) 0.788(2) 0.029 Uiso d D 1 1
H H6D_2 0.282(3) 0.2819(18) 0.784(2) 0.029 Uiso d D 1 1
O O7_2 0.2868(2) 0.2142(3) 0.50703(14) 0.0281(7) Uani d D 1 1
H H7C_2 0.3430(19) 0.203(3) 0.487(2) 0.042 Uiso d D 1 1
H H7D_2 0.2324(19) 0.219(3) 0.4629(16) 0.042 Uiso d D 1 1
N N1_2 0.2448(3) 0.4599(3) 0.6426(2) 0.0279(8) Uani d . 1 1
O O8_2 0.3472(2) 0.4705(2) 0.68285(16) 0.0341(6) Uani d . 1 1
O O9_2 0.2090(2) 0.3645(2) 0.61173(15) 0.0321(6) Uani d . 1 1
O O10_2 0.1804(3) 0.5368(3) 0.6301(2) 0.0582(10) Uani d . 1 1
N N2_2 0.1986(3) 0.0381(3) 0.6220(2) 0.0301(9) Uani d . 1 1
O O11_2 0.3077(2) 0.0501(2) 0.64299(18) 0.0238(6) Uani d . 1 1
O O12_2 0.14319(19) 0.1290(2) 0.60978(16) 0.0235(6) Uani d . 1 1
O O13_2 0.1526(3) -0.0499(3) 0.6132(2) 0.0519(9) Uani d . 1 1
C C11_2 0.6790(3) 0.2927(4) 0.7512(2) 0.0307(10) Uani d . 1 1
H H11A_2 0.6848 0.3655 0.7784 0.046 Uiso calc R 1 1
H H11B_2 0.7290 0.2897 0.7124 0.046 Uiso calc R 1 1
H H11C_2 0.7023 0.2362 0.7960 0.046 Uiso calc R 1 1
C C12_2 0.5621(3) 0.2730(3) 0.7022(2) 0.0215(8) Uani d . 1 1
N N3_2 0.4687(2) 0.2559(3) 0.66562(18) 0.0236(7) Uani d . 1 1
C C13_2 -0.0531(3) 0.2719(4) 0.4986(3) 0.0399(11) Uani d . 1 1
H H13A_2 -0.1092 0.2926 0.4448 0.060 Uiso calc R 1 1
H H13B_2 -0.0125 0.2055 0.4889 0.060 Uiso calc R 1 1
H H13C_2 0.0016 0.3322 0.5172 0.060 Uiso calc R 1 1
C C14_2 -0.1114(3) 0.2505(4) 0.5652(3) 0.0269(9) Uani d . 1 1
N N4_2 -0.1581(3) 0.2347(3) 0.6165(2) 0.0381(9) Uani d . 1 1

loop_
_atom_site_aniso_label
_atom_site_aniso_U_11
_atom_site_aniso_U_22
_atom_site_aniso_U_33
_atom_site_aniso_U_12
_atom_site_aniso_U_13
_atom_site_aniso_U_23
C1_1 0.017(2) 0.032(2) 0.022(2) 0.0000(17) -0.0023(17) -0.0049(19)
C2_1 0.021(2) 0.028(2) 0.028(3) -0.0063(18) 0.0102(18) -0.003(2)
C3_1 0.035(2) 0.019(2) 0.028(2) 0.0050(18) 0.0045(19) -0.0003(17)
C4_1 0.024(2) 0.026(2) 0.025(2) 0.0113(18) 0.0069(18) -0.0026(18)
C5_1 0.0163(18) 0.035(2) 0.017(2) 0.0044(17) 0.0018(15) 0.0037(18)
C6_1 0.0177(18) 0.029(2) 0.016(2) -0.0002(16) 0.0055(15) 0.0001(17)
C7_1 0.026(2) 0.022(2) 0.018(2) 0.0017(18) 0.0027(17) -0.0005(18)
C8_1 0.027(2) 0.020(2) 0.025(2) 0.0023(17) 0.0004(18) -0.0045(18)
C9_1 0.020(2) 0.031(3) 0.024(2) 0.0087(19) 0.0092(18) 0.001(2)
C10_1 0.018(2) 0.030(2) 0.027(2) 0.0038(18) 0.0053(18) -0.0010(19)
O1_1 0.0189(12) 0.0258(16) 0.0185(14) 0.0044(13) 0.0016(10) 0.0007(14)
O2_1 0.0232(14) 0.0214(15) 0.0233(15) 0.0011(12) 0.0061(11) 0.0037(12)
O3_1 0.0220(14) 0.0291(16) 0.0204(15) -0.0026(12) 0.0079(11) -0.0012(12)
O4_1 0.0248(15) 0.0247(15) 0.0219(16) 0.0025(12) 0.0117(12) 0.0003(12)
O5_1 0.0194(14) 0.0327(17) 0.0212(15) 0.0022(13) 0.0069(11) -0.0037(14)
Ni1_1 0.0165(2) 0.0235(3) 0.0144(3) -0.0029(2) 0.00534(18) -0.0003(2)
O6_1 0.0254(12) 0.0167(14) 0.0151(14) 0.0017(12) 0.0087(10) -0.0002(12)
O7_1 0.0168(12) 0.064(2) 0.0130(13) -0.0048(14) 0.0052(10) -0.0019(14)
N1_1 0.0289(18) 0.034(2) 0.0216(19) 0.0014(16) 0.0093(14) -0.0052(16)
O8_1 0.0325(14) 0.0252(14) 0.0382(15) -0.0056(12) 0.0175(12) -0.0029(12)
O9_1 0.0320(15) 0.0479(19) 0.0534(18) 0.0070(14) 0.0054(13) 0.0049(15)
O10_1 0.0521(18) 0.0206(16) 0.0542(19) -0.0097(13) 0.0253(15) -0.0039(14)
N2_1 0.0238(18) 0.035(2) 0.0275(19) 0.0102(16) 0.0067(15) -0.0009(16)
O11_1 0.0213(13) 0.0261(14) 0.0307(15) 0.0008(13) 0.0099(11) 0.0089(14)
O12_1 0.0225(15) 0.0394(18) 0.0299(16) -0.0045(12) 0.0067(12) -0.0035(13)
O13_1 0.053(2) 0.046(2) 0.059(2) 0.0324(17) 0.0033(17) 0.0013(17)
C11_1 0.0210(16) 0.049(3) 0.022(2) 0.0067(18) 0.0055(14) 0.0033(19)
C12_1 0.0250(17) 0.027(2) 0.0159(18) -0.0006(17) 0.0123(14) 0.0011(16)
N3_1 0.0230(15) 0.035(2) 0.0156(16) 0.0027(16) 0.0061(12) 0.0005(16)
C13_1 0.033(2) 0.046(3) 0.032(2) 0.000(2) 0.0109(18) -0.006(2)
C14_1 0.0182(17) 0.026(2) 0.030(2) -0.0027(18) 0.0037(16) 0.002(2)
N4_1 0.0315(19) 0.044(2) 0.039(2) -0.0020(18) 0.0171(16) 0.000(2)
C1_2 0.018(2) 0.033(2) 0.028(3) 0.0085(18) 0.0092(18) 0.002(2)
C2_2 0.018(2) 0.024(2) 0.034(3) 0.0099(18) 0.0036(18) -0.001(2)
C3_2 0.023(2) 0.023(2) 0.030(2) -0.0061(17) 0.0044(17) -0.0081(18)
C4_2 0.020(2) 0.025(2) 0.026(2) -0.0010(17) 0.0056(17) 0.0021(18)
C5_2 0.0159(17) 0.033(2) 0.024(2) 0.0005(17) 0.0056(16) 0.0070(19)
C6_2 0.0189(18) 0.032(2) 0.020(2) 0.0016(17) 0.0064(16) 0.0055(18)
C7_2 0.029(2) 0.023(2) 0.024(2) 0.0047(18) 0.0060(18) 0.0000(19)
C8_2 0.030(2) 0.021(2) 0.025(2) 0.0000(18) 0.0053(19) 0.0044(18)
C9_2 0.025(2) 0.030(3) 0.026(2) -0.0046(19) 0.0089(19) 0.003(2)
C10_2 0.018(2) 0.028(2) 0.023(2) -0.0096(18) 0.0064(17) -0.0093(19)
O1_2 0.0217(12) 0.0288(16) 0.0173(15) -0.0012(14) 0.0015(11) 0.0000(14)
O2_2 0.0155(13) 0.0214(15) 0.0251(15) -0.0008(11) 0.0063(11) -0.0033(12)
O3_2 0.0208(14) 0.0254(15) 0.0232(16) -0.0004(12) 0.0095(11) 0.0017(12)
O4_2 0.0252(15) 0.0254(15) 0.0195(15) -0.0024(12) 0.0096(12) -0.0013(12)
O5_2 0.0203(14) 0.0293(17) 0.0239(16) 0.0019(12) 0.0062(12) 0.0083(13)
Ni2_2 0.0173(2) 0.0231(3) 0.0137(3) 0.0025(2) 0.00473(18) 0.0002(2)
O6_2 0.0229(12) 0.0229(15) 0.0146(14) 0.0018(13) 0.0078(10) 0.0004(12)
O7_2 0.0196(12) 0.055(2) 0.0105(13) 0.0089(13) 0.0051(10) 0.0000(13)
N1_2 0.042(2) 0.024(2) 0.0176(18) 0.0017(16) 0.0075(15) 0.0024(15)
O8_2 0.0296(14) 0.0296(15) 0.0420(15) 0.0000(12) 0.0078(12) 0.0008(13)
O9_2 0.0386(16) 0.0229(15) 0.0290(14) 0.0013(12) -0.0013(11) -0.0029(11)
O10_2 0.057(2) 0.0267(18) 0.084(2) 0.0206(16) 0.0074(18) -0.0022(17)
N2_2 0.031(2) 0.034(2) 0.0238(19) -0.0013(16) 0.0052(15) 0.0044(16)
O11_2 0.0196(13) 0.0237(14) 0.0276(15) 0.0057(12) 0.0053(11) 0.0020(13)
O12_2 0.0132(12) 0.0308(16) 0.0247(15) -0.0025(11) 0.0017(11) -0.0013(12)
O13_2 0.052(2) 0.0361(19) 0.064(2) -0.0251(16) 0.0089(16) 0.0029(17)
C11_2 0.0192(17) 0.048(3) 0.026(2) -0.0028(17) 0.0076(15) 0.0031(18)
C12_2 0.0270(18) 0.024(2) 0.0162(18) -0.0016(16) 0.0096(15) 0.0015(16)
N3_2 0.0253(15) 0.0294(19) 0.0192(17) -0.0014(16) 0.0111(13) 0.0005(16)
C13_2 0.0284(19) 0.054(3) 0.039(2) 0.006(2) 0.0127(18) 0.013(2)
C14_2 0.0233(18) 0.025(2) 0.029(2) 0.0013(19) 0.0023(17) 0.001(2)
N4_2 0.0335(19) 0.040(2) 0.043(2) 0.0003(18) 0.0144(17) -0.002(2)

loop_
_atom_type_symbol
_atom_type_description
_atom_type_scat_dispersion_real
_atom_type_scat_dispersion_imag
_atom_type_scat_source
C C 0.0033 0.0016 'International Tables Vol C Tables 4.2.6.8 and 6.1.1.4'
H H 0.0000 0.0000 'International Tables Vol C Tables 4.2.6.8 and 6.1.1.4'
O O 0.0106 0.0060 'International Tables Vol C Tables 4.2.6.8 and 6.1.1.4'
N N 0.0061 0.0033 'International Tables Vol C Tables 4.2.6.8 and 6.1.1.4'
Ni Ni 0.3393 1.1124 'International Tables Vol C Tables 4.2.6.8 and 6.1.1.4'

loop_
_geom_angle_atom_site_label_1
_geom_angle_atom_site_label_2
_geom_angle_atom_site_label_3
_geom_angle
_geom_angle_publ_flag
O1_1 C1_1 C2_1 107.5(3) no
O1_1 C1_1 H1A_1 110.2 no
C2_1 C1_1 H1A_1 110.2 no
O1_1 C1_1 H1B_1 110.2 no
C2_1 C1_1 H1B_1 110.2 no
H1A_1 C1_1 H1B_1 108.5 no
O2_1 C2_1 C1_1 107.4(3) no
O2_1 C2_1 H2A_1 110.2 no
C1_1 C2_1 H2A_1 110.2 no
O2_1 C2_1 H2B_1 110.2 no
C1_1 C2_1 H2B_1 110.2 no
H2A_1 C2_1 H2B_1 108.5 no
O2_1 C3_1 C4_1 109.3(3) no
O2_1 C3_1 H3A_1 109.8 no
C4_1 C3_1 H3A_1 109.8 no
O2_1 C3_1 H3B_1 109.8 no
C4_1 C3_1 H3B_1 109.8 no
H3A_1 C3_1 H3B_1 108.3 no
O3_1 C4_1 C3_1 108.2(3) no
O3_1 C4_1 H4A_1 110.0 no
C3_1 C4_1 H4A_1 110.0 no
O3_1 C4_1 H4B_1 110.0 no
C3_1 C4_1 H4B_1 110.0 no
H4A_1 C4_1 H4B_1 108.4 no
O3_1 C5_1 C6_1 111.8(3) no
O3_1 C5_1 H5A_1 109.3 no
C6_1 C5_1 H5A_1 109.3 no
O3_1 C5_1 H5B_1 109.3 no
C6_1 C5_1 H5B_1 109.3 no
H5A_1 C5_1 H5B_1 107.9 no
O4_1 C6_1 C5_1 107.9(3) no
O4_1 C6_1 H6A_1 110.1 no
C5_1 C6_1 H6A_1 110.1 no
O4_1 C6_1 H6B_1 110.1 no
C5_1 C6_1 H6B_1 110.1 no
H6A_1 C6_1 H6B_1 108.4 no
O4_1 C7_1 C8_1 106.7(3) no
O4_1 C7_1 H7A_1 110.4 no
C8_1 C7_1 H7A_1 110.4 no
O4_1 C7_1 H7B_1 110.4 no
C8_1 C7_1 H7B_1 110.4 no
H7A_1 C7_1 H7B_1 108.6 no
O5_1 C8_1 C7_1 108.9(3) no
O5_1 C8_1 H8A_1 109.9 no
C7_1 C8_1 H8A_1 109.9 no
O5_1 C8_1 H8B_1 109.9 no
C7_1 C8_1 H8B_1 109.9 no
H8A_1 C8_1 H8B_1 108.3 no
O5_1 C9_1 C10_1 107.7(3) no
O5_1 C9_1 H9A_1 110.2 no
C10_1 C9_1 H9A_1 110.2 no
O5_1 C9_1 H9B_1 110.2 no
C10_1 C9_1 H9B_1 110.2 no
H9A_1 C9_1 H9B_1 108.5 no
O1_1 C10_1 C9_1 108.2(3) no
O1_1 C10_1 H10A_1 110.1 no
C9_1 C10_1 H10A_1 110.1 no
O1_1 C10_1 H10B_1 110.1 no
C9_1 C10_1 H10B_1 110.1 no
H10A_1 C10_1 H10B_1 108.4 no
C10_1 O1_1 C1_1 113.4(2) no
C2_1 O2_1 C3_1 114.1(3) no
C5_1 O3_1 C4_1 114.6(3) no
C6_1 O4_1 C7_1 113.2(3) no
C8_1 O5_1 C9_1 115.6(3) no
O7_1 Ni1_1 O6_1 176.56(10) no
O7_1 Ni1_1 O8_1 93.32(12) no
O6_1 Ni1_1 O8_1 86.37(11) no
O7_1 Ni1_1 N3_1 92.70(10) no
O6_1 Ni1_1 N3_1 90.68(10) no
O8_1 Ni1_1 N3_1 84.19(13) no
O7_1 Ni1_1 O11_1 92.41(13) no
O6_1 Ni1_1 O11_1 87.89(11) no
O8_1 Ni1_1 O11_1 174.26(10) no
N3_1 Ni1_1 O11_1 95.90(13) no
O7_1 Ni1_1 O12_1 89.06(11) no
O6_1 Ni1_1 O12_1 88.08(10) no
O8_1 Ni1_1 O12_1 118.49(10) no
N3_1 Ni1_1 O12_1 157.13(13) no
O11_1 Ni1_1 O12_1 61.23(10) no
Ni1_1 O6_1 H6C_1 111(2) no
Ni1_1 O6_1 H6D_1 129(3) no
H6C_1 O6_1 H6D_1 103(2) no
Ni1_1 O7_1 H7C_1 122(2) no
Ni1_1 O7_1 H7D_1 129(2) no
H7C_1 O7_1 H7D_1 108(3) no
O10_1 N1_1 O9_1 118.3(4) no
O10_1 N1_1 O8_1 121.7(3) no
O9_1 N1_1 O8_1 119.9(4) no
N1_1 O8_1 Ni1_1 120.6(2) no
O13_1 N2_1 O11_1 121.0(4) no
O13_1 N2_1 O12_1 122.2(3) no
O11_1 N2_1 O12_1 116.8(3) no
N2_1 O11_1 Ni1_1 91.7(2) no
N2_1 O12_1 Ni1_1 90.3(2) no
C12_1 C11_1 H11A_1 109.5 no
C12_1 C11_1 H11B_1 109.5 no
H11A_1 C11_1 H11B_1 109.5 no
C12_1 C11_1 H11C_1 109.5 no
H11A_1 C11_1 H11C_1 109.5 no
H11B_1 C11_1 H11C_1 109.5 no
N3_1 C12_1 C11_1 178.4(4) no
C12_1 N3_1 Ni1_1 164.4(3) no
C14_1 C13_1 H13A_1 109.5 no
C14_1 C13_1 H13B_1 109.5 no
H13A_1 C13_1 H13B_1 109.5 no
C14_1 C13_1 H13C_1 109.5 no
H13A_1 C13_1 H13C_1 109.5 no
H13B_1 C13_1 H13C_1 109.5 no
N4_1 C14_1 C13_1 178.9(5) no
O1_2 C1_2 C2_2 107.6(3) no
O1_2 C1_2 H1A_2 110.2 no
C2_2 C1_2 H1A_2 110.2 no
O1_2 C1_2 H1B_2 110.2 no
C2_2 C1_2 H1B_2 110.2 no
H1A_2 C1_2 H1B_2 108.5 no
O2_2 C2_2 C1_2 107.4(3) no
O2_2 C2_2 H2A_2 110.2 no
C1_2 C2_2 H2A_2 110.2 no
O2_2 C2_2 H2B_2 110.2 no
C1_2 C2_2 H2B_2 110.2 no
H2A_2 C2_2 H2B_2 108.5 no
O2_2 C3_2 C4_2 108.6(3) no
O2_2 C3_2 H3A_2 110.0 no
C4_2 C3_2 H3A_2 110.0 no
O2_2 C3_2 H3B_2 110.0 no
C4_2 C3_2 H3B_2 110.0 no
H3A_2 C3_2 H3B_2 108.4 no
O3_2 C4_2 C3_2 108.1(3) no
O3_2 C4_2 H4A_2 110.1 no
C3_2 C4_2 H4A_2 110.1 no
O3_2 C4_2 H4B_2 110.1 no
C3_2 C4_2 H4B_2 110.1 no
H4A_2 C4_2 H4B_2 108.4 no
O3_2 C5_2 C6_2 112.9(3) no
O3_2 C5_2 H5A_2 109.0 no
C6_2 C5_2 H5A_2 109.0 no
O3_2 C5_2 H5B_2 109.0 no
C6_2 C5_2 H5B_2 109.0 no
H5A_2 C5_2 H5B_2 107.8 no
O4_2 C6_2 C5_2 107.0(3) no
O4_2 C6_2 H6A_2 110.3 no
C5_2 C6_2 H6A_2 110.3 no
O4_2 C6_2 H6B_2 110.3 no
C5_2 C6_2 H6B_2 110.3 no
H6A_2 C6_2 H6B_2 108.6 no
O4_2 C7_2 C8_2 108.0(3) no
O4_2 C7_2 H7A_2 110.1 no
C8_2 C7_2 H7A_2 110.1 no
O4_2 C7_2 H7B_2 110.1 no
C8_2 C7_2 H7B_2 110.1 no
H7A_2 C7_2 H7B_2 108.4 no
O5_2 C8_2 C7_2 107.2(3) no
O5_2 C8_2 H8A_2 110.3 no
C7_2 C8_2 H8A_2 110.3 no
O5_2 C8_2 H8B_2 110.3 no
C7_2 C8_2 H8B_2 110.3 no
H8A_2 C8_2 H8B_2 108.5 no
O5_2 C9_2 C10_2 107.2(3) no
O5_2 C9_2 H9A_2 110.3 no
C10_2 C9_2 H9A_2 110.3 no
O5_2 C9_2 H9B_2 110.3 no
C10_2 C9_2 H9B_2 110.3 no
H9A_2 C9_2 H9B_2 108.5 no
O1_2 C10_2 C9_2 107.5(3) no
O1_2 C10_2 H10A_2 110.2 no
C9_2 C10_2 H10A_2 110.2 no
O1_2 C10_2 H10B_2 110.2 no
C9_2 C10_2 H10B_2 110.2 no
H10A_2 C10_2 H10B_2 108.5 no
C1_2 O1_2 C10_2 113.8(3) no
C3_2 O2_2 C2_2 115.1(3) no
C5_2 O3_2 C4_2 113.8(3) no
C6_2 O4_2 C7_2 114.1(3) no
C9_2 O5_2 C8_2 113.2(3) no
O9_2 Ni2_2 O7_2 88.84(11) no
O9_2 Ni2_2 O6_2 92.08(10) no
O7_2 Ni2_2 O6_2 177.82(11) no
O9_2 Ni2_2 N3_2 109.85(13) no
O7_2 Ni2_2 N3_2 92.41(10) no
O6_2 Ni2_2 N3_2 89.13(10) no
O9_2 Ni2_2 O11_2 152.57(11) no
O7_2 Ni2_2 O11_2 89.92(12) no
O6_2 Ni2_2 O11_2 88.35(12) no
N3_2 Ni2_2 O11_2 97.59(13) no
O9_2 Ni2_2 O12_2 91.71(11) no
O7_2 Ni2_2 O12_2 88.35(11) no
O6_2 Ni2_2 O12_2 89.65(10) no
N3_2 Ni2_2 O12_2 158.43(13) no
O11_2 Ni2_2 O12_2 60.85(10) no
Ni2_2 O6_2 H6C_2 123(3) no
Ni2_2 O6_2 H6D_2 122(3) no
H6C_2 O6_2 H6D_2 106(2) no
Ni2_2 O7_2 H7C_2 125(2) no
Ni2_2 O7_2 H7D_2 133(2) no
H7C_2 O7_2 H7D_2 103(2) no
O10_2 N1_2 O8_2 121.5(4) no
O10_2 N1_2 O9_2 119.9(4) no
O8_2 N1_2 O9_2 118.6(3) no
N1_2 O9_2 Ni2_2 126.3(2) no
O13_2 N2_2 O12_2 122.9(4) no
O13_2 N2_2 O11_2 123.2(4) no
O12_2 N2_2 O11_2 113.9(3) no
N2_2 O11_2 Ni2_2 93.0(2) no
N2_2 O12_2 Ni2_2 92.2(2) no
C12_2 C11_2 H11A_2 109.5 no
C12_2 C11_2 H11B_2 109.5 no
H11A_2 C11_2 H11B_2 109.5 no
C12_2 C11_2 H11C_2 109.5 no
H11A_2 C11_2 H11C_2 109.5 no
H11B_2 C11_2 H11C_2 109.5 no
N3_2 C12_2 C11_2 177.8(4) no
C12_2 N3_2 Ni2_2 164.2(3) no
C14_2 C13_2 H13A_2 109.5 no
C14_2 C13_2 H13B_2 109.5 no
H13A_2 C13_2 H13B_2 109.5 no
C14_2 C13_2 H13C_2 109.5 no
H13A_2 C13_2 H13C_2 109.5 no
H13B_2 C13_2 H13C_2 109.5 no
N4_2 C14_2 C13_2 179.0(5) no

loop_
_geom_bond_atom_site_label_1
_geom_bond_atom_site_label_2
_geom_bond_distance
_geom_bond_publ_flag
C1_1 O1_1 1.438(4) no
C1_1 C2_1 1.505(5) no
C1_1 H1A_1 0.9900 no
C1_1 H1B_1 0.9900 no
C2_1 O2_1 1.419(4) no
C2_1 H2A_1 0.9900 no
C2_1 H2B_1 0.9900 no
C3_1 O2_1 1.427(5) no
C3_1 C4_1 1.497(5) no
C3_1 H3A_1 0.9900 no
C3_1 H3B_1 0.9900 no
C4_1 O3_1 1.442(5) no
C4_1 H4A_1 0.9900 no
C4_1 H4B_1 0.9900 no
C5_1 O3_1 1.432(4) no
C5_1 C6_1 1.503(5) no
C5_1 H5A_1 0.9900 no
C5_1 H5B_1 0.9900 no
C6_1 O4_1 1.412(4) no
C6_1 H6A_1 0.9900 no
C6_1 H6B_1 0.9900 no
C7_1 O4_1 1.432(5) no
C7_1 C8_1 1.496(5) no
C7_1 H7A_1 0.9900 no
C7_1 H7B_1 0.9900 no
C8_1 O5_1 1.417(4) no
C8_1 H8A_1 0.9900 no
C8_1 H8B_1 0.9900 no
C9_1 O5_1 1.430(4) no
C9_1 C10_1 1.479(6) no
C9_1 H9A_1 0.9900 no
C9_1 H9B_1 0.9900 no
C10_1 O1_1 1.426(5) no
C10_1 H10A_1 0.9900 no
C10_1 H10B_1 0.9900 no
Ni1_1 O7_1 2.015(2) no
Ni1_1 O6_1 2.025(2) no
Ni1_1 O8_1 2.052(3) no
Ni1_1 N3_1 2.061(3) no
Ni1_1 O11_1 2.107(3) no
Ni1_1 O12_1 2.128(3) no
O6_1 H6C_1 0.837(17) no
O6_1 H6D_1 0.837(17) no
O7_1 H7C_1 0.813(17) no
O7_1 H7D_1 0.837(17) no
N1_1 O10_1 1.235(4) no
N1_1 O9_1 1.249(4) no
N1_1 O8_1 1.257(4) no
N2_1 O13_1 1.241(4) no
N2_1 O11_1 1.260(4) no
N2_1 O12_1 1.273(4) no
C11_1 C12_1 1.467(4) no
C11_1 H11A_1 0.9800 no
C11_1 H11B_1 0.9800 no
C11_1 H11C_1 0.9800 no
C12_1 N3_1 1.127(4) no
C13_1 C14_1 1.438(5) no
C13_1 H13A_1 0.9800 no
C13_1 H13B_1 0.9800 no
C13_1 H13C_1 0.9800 no
C14_1 N4_1 1.143(4) no
C1_2 O1_2 1.427(5) no
C1_2 C2_2 1.494(6) no
C1_2 H1A_2 0.9900 no
C1_2 H1B_2 0.9900 no
C2_2 O2_2 1.435(4) no
C2_2 H2A_2 0.9900 no
C2_2 H2B_2 0.9900 no
C3_2 O2_2 1.423(4) no
C3_2 C4_2 1.498(5) no
C3_2 H3A_2 0.9900 no
C3_2 H3B_2 0.9900 no
C4_2 O3_2 1.435(5) no
C4_2 H4A_2 0.9900 no
C4_2 H4B_2 0.9900 no
C5_2 O3_2 1.420(4) no
C5_2 C6_2 1.510(5) no
C5_2 H5A_2 0.9900 no
C5_2 H5B_2 0.9900 no
C6_2 O4_2 1.421(4) no
C6_2 H6A_2 0.9900 no
C6_2 H6B_2 0.9900 no
C7_2 O4_2 1.425(5) no
C7_2 C8_2 1.510(5) no
C7_2 H7A_2 0.9900 no
C7_2 H7B_2 0.9900 no
C8_2 O5_2 1.433(4) no
C8_2 H8A_2 0.9900 no
C8_2 H8B_2 0.9900 no
C9_2 O5_2 1.420(5) no
C9_2 C10_2 1.520(6) no
C9_2 H9A_2 0.9900 no
C9_2 H9B_2 0.9900 no
C10_2 O1_2 1.431(4) no
C10_2 H10A_2 0.9900 no
C10_2 H10B_2 0.9900 no
Ni2_2 O9_2 1.999(3) no
Ni2_2 O7_2 2.015(2) no
Ni2_2 O6_2 2.023(2) no
Ni2_2 N3_2 2.052(3) no
Ni2_2 O11_2 2.115(2) no
Ni2_2 O12_2 2.136(2) no
O6_2 H6C_2 0.839(17) no
O6_2 H6D_2 0.824(17) no
O7_2 H7C_2 0.843(17) no
O7_2 H7D_2 0.832(17) no
N1_2 O10_2 1.201(4) no
N1_2 O8_2 1.246(4) no
N1_2 O9_2 1.289(4) no
N2_2 O13_2 1.197(5) no
N2_2 O12_2 1.281(4) no
N2_2 O11_2 1.287(4) no
C11_2 C12_2 1.448(5) no
C11_2 H11A_2 0.9800 no
C11_2 H11B_2 0.9800 no
C11_2 H11C_2 0.9800 no
C12_2 N3_2 1.149(4) no
C13_2 C14_2 1.455(5) no
C13_2 H13A_2 0.9800 no
C13_2 H13B_2 0.9800 no
C13_2 H13C_2 0.9800 no
C14_2 N4_2 1.134(5) no

loop_
_geom_hbond_atom_site_label_D
_geom_hbond_atom_site_label_H
_geom_hbond_atom_site_label_A
_geom_hbond_site_symmetry_A
_geom_hbond_distance_DH
_geom_hbond_distance_HA
_geom_hbond_distance_DA
_geom_hbond_angle_DHA
O6_1 H6C_1 O2_1 . 0.837(17) 1.87(2) 2.690(4) 165(3)
O6_1 H6D_1 O5_1 . 0.837(17) 1.965(18) 2.767(4) 160(3)
O7_1 H7C_1 O3_2 1_554 0.813(17) 2.04(2) 2.810(4) 158(4)
O7_1 H7D_1 O1_2 1_554 0.837(17) 2.02(2) 2.836(3) 166(4)
O6_2 H6C_2 O5_2 . 0.839(17) 1.908(18) 2.744(4) 174(3)
O6_2 H6D_2 O2_2 . 0.824(17) 1.898(18) 2.716(4) 172(4)
O7_2 H7C_2 O3_1 . 0.843(17) 1.95(2) 2.763(3) 163(4)
O7_2 H7D_2 O1_1 . 0.832(17) 2.015(18) 2.842(3) 173(4)

loop_
_geom_torsion_atom_site_label_1
_geom_torsion_atom_site_label_2
_geom_torsion_atom_site_label_3
_geom_torsion_atom_site_label_4
_geom_torsion
_geom_torsion_publ_flag
O1_1 C1_1 C2_1 O2_1 -61.8(4) no
O2_1 C3_1 C4_1 O3_1 72.0(4) no
O3_1 C5_1 C6_1 O4_1 58.6(4) no
O4_1 C7_1 C8_1 O5_1 -79.4(4) no
O5_1 C9_1 C10_1 O1_1 69.0(4) no
C9_1 C10_1 O1_1 C1_1 -165.9(3) no
C2_1 C1_1 O1_1 C10_1 166.0(3) no
C1_1 C2_1 O2_1 C3_1 176.3(3) no
C4_1 C3_1 O2_1 C2_1 -166.4(3) no
C6_1 C5_1 O3_1 C4_1 91.7(4) no
C3_1 C4_1 O3_1 C5_1 -171.5(3) no
C5_1 C6_1 O4_1 C7_1 -179.9(3) no
C8_1 C7_1 O4_1 C6_1 159.8(3) no
C7_1 C8_1 O5_1 C9_1 166.8(3) no
C10_1 C9_1 O5_1 C8_1 -163.5(3) no
O10_1 N1_1 O8_1 Ni1_1 -170.1(3) no
O9_1 N1_1 O8_1 Ni1_1 8.0(4) no
O7_1 Ni1_1 O8_1 N1_1 -92.0(3) no
O6_1 Ni1_1 O8_1 N1_1 84.6(3) no
N3_1 Ni1_1 O8_1 N1_1 175.6(3) no
O11_1 Ni1_1 O8_1 N1_1 84.4(10) no
O12_1 Ni1_1 O8_1 N1_1 -1.3(3) no
O13_1 N2_1 O11_1 Ni1_1 177.4(4) no
O12_1 N2_1 O11_1 Ni1_1 0.2(4) no
O7_1 Ni1_1 O11_1 N2_1 87.5(2) no
O6_1 Ni1_1 O11_1 N2_1 -89.1(2) no
O8_1 Ni1_1 O11_1 N2_1 -88.9(10) no
N3_1 Ni1_1 O11_1 N2_1 -179.5(2) no
O12_1 Ni1_1 O11_1 N2_1 -0.1(2) no
O13_1 N2_1 O12_1 Ni1_1 -177.3(4) no
O11_1 N2_1 O12_1 Ni1_1 -0.2(4) no
O7_1 Ni1_1 O12_1 N2_1 -93.2(2) no
O6_1 Ni1_1 O12_1 N2_1 88.7(2) no
O8_1 Ni1_1 O12_1 N2_1 173.6(2) no
N3_1 Ni1_1 O12_1 N2_1 1.6(4) no
O11_1 Ni1_1 O12_1 N2_1 0.1(2) no
C11_1 C12_1 N3_1 Ni1_1 25(17) no
O7_1 Ni1_1 N3_1 C12_1 -176.9(14) no
O6_1 Ni1_1 N3_1 C12_1 2.4(14) no
O8_1 Ni1_1 N3_1 C12_1 -83.8(14) no
O11_1 Ni1_1 N3_1 C12_1 90.4(14) no
O12_1 Ni1_1 N3_1 C12_1 89.1(14) no
O1_2 C1_2 C2_2 O2_2 62.5(4) no
O2_2 C3_2 C4_2 O3_2 -74.2(4) no
O3_2 C5_2 C6_2 O4_2 -57.7(4) no
O4_2 C7_2 C8_2 O5_2 77.3(4) no
O5_2 C9_2 C10_2 O1_2 -66.7(4) no
C2_2 C1_2 O1_2 C10_2 -168.9(3) no
C9_2 C10_2 O1_2 C1_2 163.2(4) no
C4_2 C3_2 O2_2 C2_2 168.8(3) no
C1_2 C2_2 O2_2 C3_2 -176.3(3) no
C6_2 C5_2 O3_2 C4_2 -89.9(4) no
C3_2 C4_2 O3_2 C5_2 170.8(3) no
C5_2 C6_2 O4_2 C7_2 -179.0(3) no
C8_2 C7_2 O4_2 C6_2 -160.4(3) no
C10_2 C9_2 O5_2 C8_2 165.7(3) no
C7_2 C8_2 O5_2 C9_2 -167.7(3) no
O10_2 N1_2 O9_2 Ni2_2 -173.7(3) no
O8_2 N1_2 O9_2 Ni2_2 8.4(5) no
O7_2 Ni2_2 O9_2 N1_2 -117.7(3) no
O6_2 Ni2_2 O9_2 N1_2 64.3(3) no
N3_2 Ni2_2 O9_2 N1_2 -25.5(3) no
O11_2 Ni2_2 O9_2 N1_2 154.7(3) no
O12_2 Ni2_2 O9_2 N1_2 154.0(3) no
O13_2 N2_2 O11_2 Ni2_2 177.1(4) no
O12_2 N2_2 O11_2 Ni2_2 -1.7(3) no
O9_2 Ni2_2 O11_2 N2_2 0.2(4) no
O7_2 Ni2_2 O11_2 N2_2 -87.1(2) no
O6_2 Ni2_2 O11_2 N2_2 91.6(2) no
N3_2 Ni2_2 O11_2 N2_2 -179.5(2) no
O12_2 Ni2_2 O11_2 N2_2 1.1(2) no
O13_2 N2_2 O12_2 Ni2_2 -177.1(4) no
O11_2 N2_2 O12_2 Ni2_2 1.7(3) no
O9_2 Ni2_2 O12_2 N2_2 178.6(2) no
O7_2 Ni2_2 O12_2 N2_2 89.8(2) no
O6_2 Ni2_2 O12_2 N2_2 -89.4(2) no
N3_2 Ni2_2 O12_2 N2_2 -2.6(4) no
O11_2 Ni2_2 O12_2 N2_2 -1.1(2) no
C11_2 C12_2 N3_2 Ni2_2 21(13) no
O9_2 Ni2_2 N3_2 C12_2 93.9(13) no
O7_2 Ni2_2 N3_2 C12_2 -176.4(13) no
O6_2 Ni2_2 N3_2 C12_2 2.0(13) no
O11_2 Ni2_2 N3_2 C12_2 -86.2(13) no
O12_2 Ni2_2 N3_2 C12_2 -84.8(13) no
